data_2237263
loop_
_publ_author_name
'Yang, Quanzhi'
'Chen, Lingzi'
'Weng, Bixia'
'Fan, Lei'
'Wu, Xiaoping'

_publ_section_title
;
 (3<i>E</i>,5<i>E</i>)-3,5-Bis(2-chlorobenzylidene)-1-propylpiperidin-4-one
;
_journal_coeditor_code ZQ2188
_journal_issue 1
_journal_name_full 'Acta Crystallographica Section E'
_journal_page_first o63
_journal_paper_doi 10.1107/S1600536812049252
_journal_volume 69
_journal_year 2013
_chemical_formula_iupac 'C22 H21 Cl2 N O'
_chemical_formula_moiety 'C22 H21 Cl2 N O'
_chemical_formula_sum 'C22 H21 Cl2 N O'
_chemical_formula_weight 386.30
_chemical_name_systematic
;
(3<i>E</i>,5<i>E</i>)-3,5-Bis(2-chlorobenzylidene)-1-propylpiperidin-4-one
;
_space_group_IT_number 29
_symmetry_cell_setting orthorhombic
_symmetry_space_group_name_Hall 'P 2c -2ac'
_symmetry_space_group_name_H-M 'P c a 21'
_atom_sites_solution_hydrogens geom
_atom_sites_solution_primary direct
_atom_sites_solution_secondary difmap
_audit_creation_method SHELXL-97
_cell_angle_alpha 90.00
_cell_angle_beta 90.00
_cell_angle_gamma 90.00
_cell_formula_units_Z 4
_cell_length_a 18.0123(15)
_cell_length_b 7.0128(6)
_cell_length_c 15.4364(13)
_cell_measurement_reflns_used 4766
_cell_measurement_temperature 293(2)
_cell_measurement_theta_max 54.27
_cell_measurement_theta_min 5.24
_cell_volume 1949.9(3)
_computing_cell_refinement 'SAINT (Bruker, 2002)'
_computing_data_collection 'SMART (Bruker, 2002)'
_computing_data_reduction 'SHELXTL (Sheldrick, 2008)'
_computing_molecular_graphics 'SHELXTL (Sheldrick, 2008)'
_computing_publication_material 'SHELXTL (Sheldrick, 2008)'
_computing_structure_refinement 'SHELXL97 (Sheldrick, 2008)'
_computing_structure_solution 'SHELXS97 (Sheldrick, 2008)'
_diffrn_ambient_temperature 293(2)
_diffrn_measured_fraction_theta_full 1.000
_diffrn_measured_fraction_theta_max 1.000
_diffrn_measurement_device_type 'Bruker SMART CCD area-detector'
_diffrn_measurement_method '\f and \w scans'
_diffrn_radiation_monochromator graphite
_diffrn_radiation_source 'fine-focus sealed tube'
_diffrn_radiation_type MoK\a
_diffrn_radiation_wavelength 0.71073
_diffrn_reflns_av_R_equivalents 0.0306
_diffrn_reflns_av_sigmaI/netI 0.0299
_diffrn_reflns_limit_h_max 22
_diffrn_reflns_limit_h_min -21
_diffrn_reflns_limit_k_max 8
_diffrn_reflns_limit_k_min -6
_diffrn_reflns_limit_l_max 19
_diffrn_reflns_limit_l_min -19
_diffrn_reflns_number 11133
_diffrn_reflns_theta_full 26.00
_diffrn_reflns_theta_max 26.00
_diffrn_reflns_theta_min 2.26
_exptl_absorpt_coefficient_mu 0.343
_exptl_absorpt_correction_T_max 1.000
_exptl_absorpt_correction_T_min 0.759
_exptl_absorpt_correction_type multi-scan
_exptl_absorpt_process_details '(SADABS; Bruker, 2002)'
_exptl_crystal_colour green
_exptl_crystal_density_diffrn 1.316
_exptl_crystal_density_method 'not measured'
_exptl_crystal_description prismatic
_exptl_crystal_F_000 808
_exptl_crystal_size_max 0.29
_exptl_crystal_size_mid 0.21
_exptl_crystal_size_min 0.11
_refine_diff_density_max 0.217
_refine_diff_density_min -0.136
_refine_ls_abs_structure_details 'Flack (1983), 1812 Friedel pairs'
_refine_ls_abs_structure_Flack 0.01(5)
_refine_ls_extinction_method none
_refine_ls_goodness_of_fit_ref 1.038
_refine_ls_hydrogen_treatment constr
_refine_ls_matrix_type full
_refine_ls_number_parameters 236
_refine_ls_number_reflns 3807
_refine_ls_number_restraints 1
_refine_ls_restrained_S_all 1.038
_refine_ls_R_factor_all 0.0382
_refine_ls_R_factor_gt 0.0346
_refine_ls_shift/su_max 0.001
_refine_ls_shift/su_mean 0.000
_refine_ls_structure_factor_coef Fsqd
_refine_ls_weighting_details 'w=1/[\s^2^(Fo^2^)+(0.0548P)^2^+0.0691P] where P=(Fo^2^+2Fc^2^)/3'
_refine_ls_weighting_scheme calc
_refine_ls_wR_factor_gt 0.0852
_refine_ls_wR_factor_ref 0.0882
_reflns_number_gt 3508
_reflns_number_total 3807
_reflns_threshold_expression I>2\s(I)
_cod_data_source_file zq2188.cif
_cod_data_source_block I
_cod_database_code 2237263
_cod_database_fobs_code 2237263

loop_
_symmetry_equiv_pos_as_xyz
'x, y, z'
'-x, -y, z+1/2'
'x+1/2, -y, z'
'-x+1/2, y, z+1/2'

loop_
_atom_site_type_symbol
_atom_site_label
_atom_site_fract_x
_atom_site_fract_y
_atom_site_fract_z
_atom_site_U_iso_or_equiv
_atom_site_adp_type
_atom_site_calc_flag
_atom_site_refinement_flags
_atom_site_occupancy
_atom_site_symmetry_multiplicity
Cl Cl1 0.78182(4) -0.45470(9) 0.63636(5) 0.0796(2) Uani d . 1 1
Cl Cl2 0.37574(3) -0.55096(7) 0.88228(4) 0.06296(16) Uani d . 1 1
N N1 0.56671(8) 0.1169(2) 0.77359(10) 0.0401(3) Uani d . 1 1
O O1 0.63228(8) -0.3652(2) 0.89850(10) 0.0607(4) Uani d . 1 1
C C1 0.61494(10) -0.2139(3) 0.86622(12) 0.0429(4) Uani d . 1 1
C C2 0.53972(9) -0.1287(2) 0.88170(12) 0.0403(4) Uani d . 1 1
C C3 0.52682(10) 0.0724(3) 0.85301(11) 0.0437(4) Uani d . 1 1
H H3A 0.4741 0.0920 0.8438 0.052 Uiso calc R 1 1
H H3B 0.5427 0.1588 0.8984 0.052 Uiso calc R 1 1
C C4 0.64621(10) 0.0972(3) 0.78692(14) 0.0474(4) Uani d . 1 1
H H4A 0.6619 0.1817 0.8332 0.057 Uiso calc R 1 1
H H4B 0.6722 0.1343 0.7345 0.057 Uiso calc R 1 1
C C5 0.66643(9) -0.1048(3) 0.80985(12) 0.0423(4) Uani d . 1 1
C C6 0.72557(10) -0.1989(3) 0.78005(13) 0.0449(4) Uani d . 1 1
H H6 0.7282 -0.3274 0.7945 0.054 Uiso calc R 1 1
C C7 0.78713(10) -0.1247(3) 0.72710(11) 0.0426(4) Uani d . 1 1
C C8 0.81962(12) 0.0505(3) 0.74401(14) 0.0541(5) Uani d . 1 1
H H8 0.7998 0.1274 0.7873 0.065 Uiso calc R 1 1
C C9 0.88044(12) 0.1138(4) 0.69847(16) 0.0621(6) Uani d . 1 1
H H9 0.9013 0.2317 0.7114 0.075 Uiso calc R 1 1
C C10 0.91043(12) 0.0031(4) 0.63378(17) 0.0639(6) Uani d . 1 1
H H10 0.9516 0.0458 0.6031 0.077 Uiso calc R 1 1
C C11 0.87924(12) -0.1711(4) 0.61467(15) 0.0585(5) Uani d . 1 1
H H11 0.8987 -0.2461 0.5705 0.070 Uiso calc R 1 1
C C12 0.81917(11) -0.2330(3) 0.66148(12) 0.0477(4) Uani d . 1 1
C C13 0.48853(10) -0.2435(3) 0.91708(11) 0.0416(4) Uani d . 1 1
H H13 0.5036 -0.3681 0.9278 0.050 Uiso calc R 1 1
C C14 0.41197(10) -0.1981(3) 0.94103(11) 0.0407(4) Uani d . 1 1
C C15 0.39186(13) -0.0247(3) 0.97859(13) 0.0533(5) Uani d . 1 1
H H15 0.4275 0.0699 0.9857 0.064 Uiso calc R 1 1
C C16 0.31982(14) 0.0090(4) 1.00541(16) 0.0658(6) Uani d . 1 1
H H16 0.3074 0.1254 1.0303 0.079 Uiso calc R 1 1
C C17 0.26585(13) -0.1308(4) 0.99520(16) 0.0650(6) Uani d . 1 1
H H17 0.2174 -0.1081 1.0134 0.078 Uiso calc R 1 1
C C18 0.28397(11) -0.3015(3) 0.95846(14) 0.0548(5) Uani d . 1 1
H H18 0.2481 -0.3956 0.9516 0.066 Uiso calc R 1 1
C C19 0.35581(10) -0.3336(3) 0.93162(12) 0.0443(4) Uani d . 1 1
C C20 0.54687(11) 0.3110(3) 0.74676(12) 0.0460(4) Uani d . 1 1
H H20A 0.5660 0.4001 0.7893 0.055 Uiso calc R 1 1
H H20B 0.4932 0.3224 0.7465 0.055 Uiso calc R 1 1
C C21 0.57591(14) 0.3668(3) 0.65862(15) 0.0645(6) Uani d . 1 1
H H21A 0.6297 0.3709 0.6603 0.077 Uiso calc R 1 1
H H21B 0.5614 0.2709 0.6166 0.077 Uiso calc R 1 1
C C22 0.54679(16) 0.5583(3) 0.63016(19) 0.0746(7) Uani d . 1 1
H H22A 0.4937 0.5525 0.6249 0.112 Uiso calc R 1 1
H H22B 0.5681 0.5912 0.5751 0.112 Uiso calc R 1 1
H H22C 0.5600 0.6531 0.6723 0.112 Uiso calc R 1 1

loop_
_atom_site_aniso_label
_atom_site_aniso_U_11
_atom_site_aniso_U_22
_atom_site_aniso_U_33
_atom_site_aniso_U_12
_atom_site_aniso_U_13
_atom_site_aniso_U_23
Cl1 0.0878(4) 0.0597(4) 0.0914(4) -0.0037(3) 0.0140(4) -0.0267(3)
Cl2 0.0552(3) 0.0512(3) 0.0825(4) -0.0052(2) 0.0007(3) -0.0101(3)
N1 0.0345(7) 0.0385(7) 0.0474(7) -0.0002(6) 0.0026(6) -0.0018(6)
O1 0.0486(8) 0.0557(8) 0.0777(10) 0.0103(6) 0.0083(7) 0.0159(8)
C1 0.0367(9) 0.0427(9) 0.0494(10) 0.0020(7) -0.0036(7) -0.0021(8)
C2 0.0364(8) 0.0445(9) 0.0399(8) 0.0012(7) 0.0007(7) -0.0042(8)
C3 0.0384(9) 0.0438(9) 0.0489(10) 0.0014(7) 0.0073(7) -0.0042(7)
C4 0.0351(9) 0.0475(10) 0.0596(11) -0.0032(8) 0.0020(8) -0.0013(9)
C5 0.0311(9) 0.0487(10) 0.0472(9) -0.0006(7) -0.0034(7) -0.0050(8)
C6 0.0365(9) 0.0485(10) 0.0496(9) 0.0005(7) -0.0017(8) -0.0029(8)
C7 0.0339(9) 0.0489(10) 0.0451(9) 0.0068(7) -0.0036(7) -0.0020(8)
C8 0.0389(11) 0.0635(13) 0.0600(12) -0.0005(9) -0.0006(9) -0.0133(10)
C9 0.0427(11) 0.0660(13) 0.0776(15) -0.0089(10) 0.0006(10) 0.0011(12)
C10 0.0419(11) 0.0811(15) 0.0688(13) -0.0005(10) 0.0107(10) 0.0121(12)
C11 0.0520(12) 0.0744(15) 0.0490(10) 0.0166(10) 0.0083(9) -0.0003(10)
C12 0.0417(10) 0.0518(11) 0.0495(10) 0.0078(8) -0.0044(8) -0.0035(8)
C13 0.0389(9) 0.0433(9) 0.0425(9) 0.0027(7) 0.0016(7) -0.0009(7)
C14 0.0400(9) 0.0430(9) 0.0391(8) 0.0054(7) 0.0028(7) 0.0062(7)
C15 0.0591(12) 0.0473(11) 0.0535(11) 0.0017(9) 0.0146(10) 0.0030(9)
C16 0.0690(15) 0.0582(12) 0.0703(14) 0.0132(11) 0.0272(12) 0.0026(11)
C17 0.0487(12) 0.0756(15) 0.0708(14) 0.0113(11) 0.0225(11) 0.0160(12)
C18 0.0394(10) 0.0651(13) 0.0598(11) -0.0013(9) 0.0070(8) 0.0163(10)
C19 0.0431(9) 0.0449(10) 0.0450(9) 0.0029(8) 0.0027(8) 0.0097(8)
C20 0.0436(10) 0.0434(10) 0.0508(10) 0.0028(8) 0.0052(8) -0.0024(8)
C21 0.0701(15) 0.0563(13) 0.0671(13) 0.0111(10) 0.0247(12) 0.0092(10)
C22 0.0879(18) 0.0614(14) 0.0746(15) 0.0123(11) 0.0157(14) 0.0184(12)

loop_
_atom_type_symbol
_atom_type_description
_atom_type_scat_dispersion_real
_atom_type_scat_dispersion_imag
_atom_type_scat_source
C C 0.0033 0.0016 'International Tables Vol C Tables 4.2.6.8 and 6.1.1.4'
H H 0.0000 0.0000 'International Tables Vol C Tables 4.2.6.8 and 6.1.1.4'
N N 0.0061 0.0033 'International Tables Vol C Tables 4.2.6.8 and 6.1.1.4'
O O 0.0106 0.0060 'International Tables Vol C Tables 4.2.6.8 and 6.1.1.4'
Cl Cl 0.1484 0.1585 'International Tables Vol C Tables 4.2.6.8 and 6.1.1.4'

loop_
_geom_angle_atom_site_label_1
_geom_angle_atom_site_label_2
_geom_angle_atom_site_label_3
_geom_angle
C4 N1 C3 110.30(15)
C4 N1 C20 111.63(14)
C3 N1 C20 108.46(14)
O1 C1 C5 122.06(16)
O1 C1 C2 121.03(17)
C5 C1 C2 116.91(15)
C13 C2 C3 125.45(16)
C13 C2 C1 116.55(15)
C3 C2 C1 117.94(15)
N1 C3 C2 112.02(14)
N1 C3 H3A 109.2
C2 C3 H3A 109.2
N1 C3 H3B 109.2
C2 C3 H3B 109.2
H3A C3 H3B 107.9
N1 C4 C5 111.19(15)
N1 C4 H4A 109.4
C5 C4 H4A 109.4
N1 C4 H4B 109.4
C5 C4 H4B 109.4
H4A C4 H4B 108.0
C6 C5 C1 116.51(18)
C6 C5 C4 125.24(17)
C1 C5 C4 118.16(15)
C5 C6 C7 128.18(18)
C5 C6 H6 115.9
C7 C6 H6 115.9
C8 C7 C12 116.48(18)
C8 C7 C6 121.77(17)
C12 C7 C6 121.59(18)
C9 C8 C7 121.8(2)
C9 C8 H8 119.1
C7 C8 H8 119.1
C8 C9 C10 120.1(2)
C8 C9 H9 119.9
C10 C9 H9 119.9
C9 C10 C11 119.8(2)
C9 C10 H10 120.1
C11 C10 H10 120.1
C12 C11 C10 119.3(2)
C12 C11 H11 120.3
C10 C11 H11 120.3
C11 C12 C7 122.6(2)
C11 C12 Cl1 118.09(16)
C7 C12 Cl1 119.35(16)
C2 C13 C14 128.35(17)
C2 C13 H13 115.8
C14 C13 H13 115.8
C15 C14 C19 116.66(17)
C15 C14 C13 122.67(18)
C19 C14 C13 120.57(17)
C16 C15 C14 121.1(2)
C16 C15 H15 119.4
C14 C15 H15 119.4
C15 C16 C17 120.2(2)
C15 C16 H16 119.9
C17 C16 H16 119.9
C18 C17 C16 119.9(2)
C18 C17 H17 120.0
C16 C17 H17 120.0
C17 C18 C19 119.6(2)
C17 C18 H18 120.2
C19 C18 H18 120.2
C18 C19 C14 122.58(18)
C18 C19 Cl2 117.92(16)
C14 C19 Cl2 119.49(14)
N1 C20 C21 114.26(16)
N1 C20 H20A 108.7
C21 C20 H20A 108.7
N1 C20 H20B 108.7
C21 C20 H20B 108.7
H20A C20 H20B 107.6
C22 C21 C20 111.92(18)
C22 C21 H21A 109.2
C20 C21 H21A 109.2
C22 C21 H21B 109.2
C20 C21 H21B 109.2
H21A C21 H21B 107.9
C21 C22 H22A 109.5
C21 C22 H22B 109.5
H22A C22 H22B 109.5
C21 C22 H22C 109.5
H22A C22 H22C 109.5
H22B C22 H22C 109.5

loop_
_geom_bond_atom_site_label_1
_geom_bond_atom_site_label_2
_geom_bond_distance
Cl1 C12 1.738(2)
Cl2 C19 1.741(2)
N1 C4 1.453(2)
N1 C3 1.455(2)
N1 C20 1.466(2)
O1 C1 1.213(2)
C1 C5 1.484(3)
C1 C2 1.500(2)
C2 C13 1.340(2)
C2 C3 1.497(3)
C3 H3A 0.9700
C3 H3B 0.9700
C4 C5 1.505(3)
C4 H4A 0.9700
C4 H4B 0.9700
C5 C6 1.335(3)
C6 C7 1.472(3)
C6 H6 0.9300
C7 C8 1.386(3)
C7 C12 1.391(3)
C8 C9 1.375(3)
C8 H8 0.9300
C9 C10 1.376(4)
C9 H9 0.9300
C10 C11 1.377(3)
C10 H10 0.9300
C11 C12 1.372(3)
C11 H11 0.9300
C13 C14 1.463(2)
C13 H13 0.9300
C14 C15 1.395(3)
C14 C19 1.396(3)
C15 C16 1.382(3)
C15 H15 0.9300
C16 C17 1.390(4)
C16 H16 0.9300
C17 C18 1.364(3)
C17 H17 0.9300
C18 C19 1.377(3)
C18 H18 0.9300
C20 C21 1.509(3)
C20 H20A 0.9700
C20 H20B 0.9700
C21 C22 1.507(3)
C21 H21A 0.9700
C21 H21B 0.9700
C22 H22A 0.9600
C22 H22B 0.9600
C22 H22C 0.9600

loop_
_geom_hbond_atom_site_label_D
_geom_hbond_atom_site_label_H
_geom_hbond_atom_site_label_A
_geom_hbond_site_symmetry_A
_geom_hbond_distance_DH
_geom_hbond_distance_HA
_geom_hbond_distance_DA
_geom_hbond_angle_DHA
C20 H20A O1 1_565 0.97 2.64 3.607(3) 173.8
C8 H8 Cg1 3_555 0.93 2.89 3.568 131
C21 H21B Cg1 2_654 0.97 3.01 3.613 121

loop_
_geom_torsion_atom_site_label_1
_geom_torsion_atom_site_label_2
_geom_torsion_atom_site_label_3
_geom_torsion_atom_site_label_4
_geom_torsion
O1 C1 C2 C13 -13.3(3)
C5 C1 C2 C13 166.64(16)
O1 C1 C2 C3 169.50(17)
C5 C1 C2 C3 -10.6(2)
C4 N1 C3 C2 -61.51(19)
C20 N1 C3 C2 175.95(15)
C13 C2 C3 N1 -141.92(17)
C1 C2 C3 N1 35.0(2)
C3 N1 C4 C5 62.3(2)
C20 N1 C4 C5 -177.01(15)
O1 C1 C5 C6 14.9(3)
C2 C1 C5 C6 -164.98(16)
O1 C1 C5 C4 -168.33(18)
C2 C1 C5 C4 11.8(2)
N1 C4 C5 C6 139.18(19)
N1 C4 C5 C1 -37.3(2)
C1 C5 C6 C7 -176.63(18)
C4 C5 C6 C7 6.9(3)
C5 C6 C7 C8 42.7(3)
C5 C6 C7 C12 -142.0(2)
C12 C7 C8 C9 -0.2(3)
C6 C7 C8 C9 175.4(2)
C7 C8 C9 C10 0.4(4)
C8 C9 C10 C11 0.1(4)
C9 C10 C11 C12 -1.0(4)
C10 C11 C12 C7 1.3(3)
C10 C11 C12 Cl1 -179.34(18)
C8 C7 C12 C11 -0.7(3)
C6 C7 C12 C11 -176.22(19)
C8 C7 C12 Cl1 179.91(15)
C6 C7 C12 Cl1 4.4(2)
C3 C2 C13 C14 -4.6(3)
C1 C2 C13 C14 178.42(17)
C2 C13 C14 C15 -39.3(3)
C2 C13 C14 C19 144.50(18)
C19 C14 C15 C16 0.4(3)
C13 C14 C15 C16 -175.87(19)
C14 C15 C16 C17 0.0(3)
C15 C16 C17 C18 -0.1(4)
C16 C17 C18 C19 -0.1(3)
C17 C18 C19 C14 0.5(3)
C17 C18 C19 Cl2 -178.21(17)
C15 C14 C19 C18 -0.7(3)
C13 C14 C19 C18 175.70(17)
C15 C14 C19 Cl2 178.04(14)
C13 C14 C19 Cl2 -5.6(2)
C4 N1 C20 C21 66.3(2)
C3 N1 C20 C21 -171.97(18)
N1 C20 C21 C22 173.6(2)

loop_
_cod_related_entry_id
_cod_related_entry_database
_cod_related_entry_code
1 ChemSpider 5013098
